data_7157845
loop_
_publ_author_name
'Tsuda, Masato'
'Morita, Taiki'
'Fukuhara, Shintaro'
'Nakamura, Hiroyuki'

_publ_section_title
;
 Synthesis of 4-amino-5-allenylisoxazoles <i>via</i> gold(I)-catalysed
 propargyl aza-Claisen rearrangement.
;
_journal_issue 6
_journal_name_full 'Organic &amp; biomolecular chemistry'
_journal_page_first 1358
_journal_page_last 1364
_journal_paper_doi 10.1039/d0ob02544e
_journal_volume 19
_journal_year 2021
_chemical_formula_moiety 'C23 H26 N2 O3 S Si'
_chemical_formula_sum 'C23 H26 N2 O3 S Si'
_chemical_formula_weight 438.61
_space_group_crystal_system triclinic
_space_group_IT_number 2
_space_group_name_Hall '-P 1'
_space_group_name_H-M_alt 'P -1'
_atom_sites_solution_hydrogens mixed
_atom_sites_solution_primary dual
_audit_creation_date 2020-03-17
_audit_creation_method
;
Olex2 1.3-ac4
(compiled 2019.04.23 svn.r3594 for Rigaku Oxford Diffraction, GUI svn.r5739)
;
_audit_update_record
;
2020-09-04 deposited with the CCDC.	2021-01-13 downloaded from the CCDC.
;
_cell_angle_alpha 112.371(2)
_cell_angle_beta 101.901(2)
_cell_angle_gamma 101.004(2)
_cell_formula_units_Z 2
_cell_length_a 10.1798(2)
_cell_length_b 10.3113(2)
_cell_length_c 12.4879(3)
_cell_measurement_reflns_used 16377
_cell_measurement_temperature 90
_cell_measurement_theta_max 76.4560
_cell_measurement_theta_min 3.9870
_cell_volume 1132.33(5)
_computing_cell_refinement 'CrysAlisPro 1.171.40.68a (Rigaku OD, 2019)'
_computing_data_collection 'CrysAlisPro 1.171.40.68a (Rigaku OD, 2019)'
_computing_data_reduction 'CrysAlisPro 1.171.40.68a (Rigaku OD, 2019)'
_computing_molecular_graphics 'Olex2 (Dolomanov et al., 2009)'
_computing_publication_material 'Olex2 (Dolomanov et al., 2009)'
_computing_structure_refinement 'ShelXL (Sheldrick, 2015)'
_computing_structure_solution 'ShelXT (Sheldrick, 2015)'
_diffrn_ambient_temperature 90
_diffrn_detector 'Hybrid Pixel Array Detector'
_diffrn_detector_area_resol_mean 10.0000
_diffrn_detector_type HyPix
_diffrn_measured_fraction_theta_full 0.999
_diffrn_measured_fraction_theta_max 0.958
_diffrn_measurement_details
;
List of Runs (angles in degrees, time in seconds):

  # Type    Start    End  Width  t~exp~   \w     \q     \k     \f   Frames
#--------------------------------------------------------------------------
  1  \w     29.00  88.00   0.50    0.09    --   46.45  65.00 -79.00  118
  2  \w     86.00 175.00   0.50    0.34    --  104.75  77.00-150.00  178
  3  \w    138.00 164.00   0.50    0.34    --  104.75  45.00-120.00   52
  4  \w     87.00 168.00   0.50    0.34    --  104.75  65.00 -79.00  162
  5  \w     70.00 103.00   0.50    0.34    --  104.75 -94.00 150.00   66
  6  \w     80.00 111.00   0.50    0.34    --  104.75-125.00  30.00   62
  7  \w     36.00 105.00   0.50    0.34    --  104.75 -94.00   0.00  138
  8  \w     33.00  61.00   0.50    0.34    --  104.75-125.00-180.00   56
  9  \w     64.00 110.00   0.50    0.34    --  104.75-125.00-180.00   92
 10  \w     78.00 106.00   0.50    0.34    --  104.75 -94.00 -90.00   56
 11  \w     47.00  74.00   0.50    0.34    --  104.75 -94.00 -90.00   54
 12  \w     33.00  58.00   0.50    0.34    --  104.75 -77.00  30.00   50
 13  \w     33.00  80.00   0.50    0.34    --  104.75 -65.00 144.00   94
 14  \w    -15.00  62.00   0.50    0.09    --   46.45 -65.00 144.00  154
 15  \w     68.00 106.00   0.50    0.34    --  104.75 -77.00  30.00   76
 16  \w     32.00  64.00   0.50    0.34    --  104.75 -61.00 -60.00   64
 17  \w     38.00 106.00   0.50    0.34    --  104.75 -77.00-150.00  136
 18  \w    -18.00   9.00   0.50    0.09    --   46.45 -19.00-150.00   54
 19  \w    -20.00  21.00   0.50    0.09    --  -46.45  19.00  60.00   82
 20  \w    -19.00  18.00   0.50    0.09    --  -46.45  37.00  30.00   74
 21  \w    -18.00  24.00   0.50    0.09    --  -46.45  65.00 -79.00   84
 22  \w    -47.00 -21.00   0.50    0.09    --  -46.45  65.00 -79.00   52
 23  \w    -21.00  29.00   0.50    0.09    --  -46.45  19.00 -90.00  100
 24  \w    -23.00  10.00   0.50    0.09    --  -46.45  19.00-150.00   66
 25  \w    -76.00 -29.00   0.50    0.34    -- -102.00  65.00 -79.00   94
 26  \w    -66.00 -35.00   0.50    0.34    -- -102.00  61.00   0.00   62
 27  \w    -67.00 -30.00   0.50    0.34    -- -102.00  61.00  90.00   74
 28  \w    -56.00 -31.00   0.50    0.34    -- -102.00  61.00 120.00   50
 29  \w   -112.00 -56.00   0.50    0.34    -- -102.00 125.00  60.00  112
 30  \w   -110.00 -77.00   0.50    0.34    -- -102.00 125.00-150.00   66
 31  \w   -174.00 -85.00   0.50    0.34    -- -102.00 -61.00-150.00  178
 32  \w   -173.00-115.00   0.50    0.34    -- -102.00 -30.00-180.00  116
 33  \w   -154.00 -92.00   0.50    0.34    -- -102.00 -45.00  30.00  124
 34  \w   -111.00 -40.00   0.50    0.09    --  -46.45 -65.00 144.00  142
 35  \w   -173.00 -90.00   0.50    0.34    -- -102.00 -65.00 144.00  166
 36  \w   -114.00 -87.00   0.50    0.34    -- -102.00-125.00 -90.00   54
 37  \w   -160.00-134.00   0.50    0.34    -- -102.00-125.00 -90.00   52
 38  \w     32.00  57.00   0.50    0.34    --  104.75 -65.00 144.00   50
 39  \w   -116.00 -89.00   0.50    0.09    --  -46.45 -42.00 -25.77   54
 40  \w    -55.00 -28.00   0.50    0.09    --  -46.45 -65.00 144.00   54
 41  \w    -94.00 -18.00   0.50    0.09    --  -46.45 125.00  60.00  152
 42  \w    -77.00 -35.00   0.50    0.09    --  -46.45 -19.00   0.00   84
 43  \w    -66.00 -34.00   0.50    0.09    --  -46.45 -42.00 -25.77   64
 44  \w     32.00  62.00   0.50    0.09    --   46.45  57.00-120.00   60
 45  \w     88.00 118.00   0.50    0.09    --   46.45  77.00 -30.00   60
 46  \w     24.00  53.00   0.50    0.09    --   46.45  77.00  90.00   58
 47  \w     30.00  56.00   0.50    0.09    --   46.45  77.00 120.00   52
 48  \w     35.00  62.00   0.50    0.09    --   46.45  37.00-180.00   54
 49  \w     24.00  79.00   0.50    0.09    --   46.45  77.00 -30.00  110
 50  \w     30.00  65.00   0.50    0.09    --   46.45  77.00-150.00   70
 51  \w     25.00  58.00   0.50    0.09    --   46.45  77.00 150.00   66
 52  \w     37.00  64.00   0.50    0.09    --   46.45  37.00 120.00   54
 53  \w     66.00 100.00   0.50    0.09    --   46.45  57.00-120.00   68
 54  \w     24.00  61.00   0.50    0.09    --   46.45  77.00  30.00   74
 55  \w     45.00  93.00   0.50    0.09    --   46.45  37.00-150.00   96
 56  \w     88.00 118.00   0.50    0.09    --   46.45  37.00 120.00   60
 57  \w     34.00  59.00   0.50    0.09    --   46.45  57.00   0.00   50
 58  \w     64.00 114.00   0.50    0.09    --   46.45  77.00 -90.00  100
 59  \w     24.00  50.00   0.50    0.09    --   46.45  77.00 -90.00   52
 60  \w   -173.00-118.00   0.50    0.34    -- -102.00 -80.00  79.18  110
 61  \w   -112.00 -80.00   0.50    0.34    -- -102.00 -74.00 -30.10   64
 62  \w   -107.00 -80.00   0.50    0.34    -- -102.00 -75.00 170.27   54
 63  \w   -173.00-147.00   0.50    0.34    -- -102.00 -75.00  50.02   52
 64  \w   -172.00-146.00   0.50    0.34    -- -102.00 -74.00 -30.10   52
 65  \w   -110.00 -80.00   0.50    0.34    -- -102.00 -75.00  50.02   60
 66  \w   -126.00 -85.00   0.50    0.34    -- -102.00 -61.00 -60.00   82
 67  \w   -114.00 -87.00   0.50    0.34    -- -102.00 -55.00-170.36   54
 68  \w   -157.00-130.00   0.50    0.34    -- -102.00 -77.00-120.00   54
 69  \w   -169.00-132.00   0.50    0.34    -- -102.00 -75.00 170.27   74
 70  \w   -166.00-118.00   0.50    0.34    -- -102.00 -51.00  85.01   96
 71  \w   -114.00 -84.00   0.50    0.34    -- -102.00 -65.00  24.99   60
 72  \w   -160.00-117.00   0.50    0.34    -- -102.00 -65.00  24.99   86
 73  \w   -113.00 -86.00   0.50    0.34    -- -102.00 -59.00 170.90   54
 74  \w   -105.00 -79.00   0.50    0.34    -- -102.00 -77.00 -60.00   52
 75  \w   -107.00 -80.00   0.50    0.34    -- -102.00 -75.00 141.56   54
 76  \w   -105.00 -78.00   0.50    0.34    -- -102.00 -80.00  13.80   54
 77  \w   -141.00-115.00   0.50    0.34    -- -102.00 -80.00  13.80   52
 78  \w   -111.00 -83.00   0.50    0.34    -- -102.00 -72.00 128.45   56
 79  \w   -108.00 -82.00   0.50    0.34    -- -102.00 -71.00 -90.49   52
 80  \w   -161.00-117.00   0.50    0.34    -- -102.00 -72.00 128.45   88
 81  \w   -141.00 -85.00   0.50    0.34    -- -102.00 -61.00 -30.00  112
 82  \w    -58.00 -31.00   0.50    0.34    -- -102.00  61.00-120.00   54
 83  \w   -107.00 -80.00   0.50    0.34    -- -102.00 -76.00  22.36   54
 84  \w   -111.00 -85.00   0.50    0.34    -- -102.00 -61.00-120.00   52
 85  \w   -112.00 -85.00   0.50    0.34    -- -102.00 -61.00-180.00   54
 86  \w   -110.00 -84.00   0.50    0.34    -- -102.00 -68.00 114.48   52
 87  \w   -109.00 -78.00   0.50    0.34    -- -102.00 -79.00 -70.12   62
 88  \w   -155.00-128.00   0.50    0.34    -- -102.00 -79.00 -70.12   54
 89  \w   -113.00 -88.00   0.50    0.34    -- -102.00 -51.00  85.01   50
 90  \w   -105.00 -79.00   0.50    0.34    -- -102.00 -77.00-180.00   52
 91  \w   -174.00-147.00   0.50    0.34    -- -102.00 -77.00   0.00   54
 92  \w   -122.00 -79.00   0.50    0.34    -- -102.00 -77.00   0.00   86
 93  \w   -106.00 -79.00   0.50    0.34    -- -102.00 -77.00  60.00   54
 94  \w   -104.00 -78.00   0.50    0.34    -- -102.00 -79.00  35.99   52
 95  \w   -175.00-149.00   0.50    0.34    -- -102.00 -61.00-180.00   52
 96  \w   -140.00 -90.00   0.50    0.34    -- -102.00 -51.00  54.62  100
 97  \w   -104.00 -78.00   0.50    0.34    -- -102.00 -79.00-129.09   52
 98  \w   -113.00 -87.00   0.50    0.34    -- -102.00 -57.00-177.77   52
 99  \w   -113.00 -86.00   0.50    0.34    -- -102.00 -61.00  90.00   54
100  \w   -106.00 -79.00   0.50    0.34    -- -102.00 -76.00 155.84   54
101  \w   -156.00-131.00   0.50    0.34    -- -102.00 -79.00-129.09   50
102  \w   -105.00 -79.00   0.50    0.34    -- -102.00 -77.00-120.00   52
103  \w   -103.00 -78.00   0.50    0.34    -- -102.00 -80.00  79.18   50
104  \w   -143.00-117.00   0.50    0.34    -- -102.00 -68.00 114.48   52
105  \w   -107.00 -81.00   0.50    0.34    -- -102.00 -77.00  90.00   52
106  \w     88.00 113.00   0.50    0.34    --  104.75  65.00  93.29   50
;
_diffrn_measurement_device 'four-circle diffractometer'
_diffrn_measurement_device_type 'XtaLAB Synergy R, DW system, HyPix'
_diffrn_measurement_method '\w scans'
_diffrn_orient_matrix_type 'CrysAlisPro convention (1999,Acta A55,543-557)'
_diffrn_orient_matrix_UB_11 -0.0834793000
_diffrn_orient_matrix_UB_12 0.0565613000
_diffrn_orient_matrix_UB_13 0.0886399000
_diffrn_orient_matrix_UB_21 0.0330597000
_diffrn_orient_matrix_UB_22 -0.1039090000
_diffrn_orient_matrix_UB_23 0.0564648000
_diffrn_orient_matrix_UB_31 0.1348471000
_diffrn_orient_matrix_UB_32 0.1210168000
_diffrn_orient_matrix_UB_33 0.0927715000
_diffrn_radiation_monochromator mirror
_diffrn_radiation_probe x-ray
_diffrn_radiation_type 'Cu K\a'
_diffrn_radiation_wavelength 1.54184
_diffrn_reflns_av_R_equivalents 0.0402
_diffrn_reflns_av_unetI/netI 0.0226
_diffrn_reflns_Laue_measured_fraction_full 0.999
_diffrn_reflns_Laue_measured_fraction_max 0.958
_diffrn_reflns_limit_h_max 12
_diffrn_reflns_limit_h_min -12
_diffrn_reflns_limit_k_max 12
_diffrn_reflns_limit_k_min -12
_diffrn_reflns_limit_l_max 15
_diffrn_reflns_limit_l_min -15
_diffrn_reflns_number 30216
_diffrn_reflns_point_group_measured_fraction_full 0.999
_diffrn_reflns_point_group_measured_fraction_max 0.958
_diffrn_reflns_theta_full 67.684
_diffrn_reflns_theta_max 76.528
_diffrn_reflns_theta_min 4.023
_diffrn_source 'Rotating-anode X-ray tube'
_diffrn_source_type 'Rigaku (Cu) X-ray Source'
_exptl_absorpt_coefficient_mu 1.993
_exptl_absorpt_correction_T_max 1.00000
_exptl_absorpt_correction_T_min 0.83557
_exptl_absorpt_correction_type multi-scan
_exptl_absorpt_process_details
;
CrysAlisPro 1.171.40.68a (Rigaku Oxford Diffraction, 2019)
Empirical absorption correction using spherical harmonics,
 implemented in SCALE3 ABSPACK scaling algorithm.
;
_exptl_crystal_colour 'clear yellowish yellow'
_exptl_crystal_colour_lustre clear
_exptl_crystal_colour_modifier yellowish
_exptl_crystal_colour_primary yellow
_exptl_crystal_density_diffrn 1.286
_exptl_crystal_description block
_exptl_crystal_F_000 464
_exptl_crystal_size_max 0.146
_exptl_crystal_size_mid 0.128
_exptl_crystal_size_min 0.109
_refine_diff_density_max 0.906
_refine_diff_density_min -0.394
_refine_diff_density_rms 0.056
_refine_ls_extinction_method none
_refine_ls_goodness_of_fit_ref 1.085
_refine_ls_hydrogen_treatment constr
_refine_ls_matrix_type full
_refine_ls_number_parameters 276
_refine_ls_number_reflns 4555
_refine_ls_number_restraints 0
_refine_ls_restrained_S_all 1.085
_refine_ls_R_factor_all 0.0457
_refine_ls_R_factor_gt 0.0426
_refine_ls_shift/su_max 0.000
_refine_ls_shift/su_mean 0.000
_refine_ls_structure_factor_coef Fsqd
_refine_ls_weighting_details 'w=1/[\s^2^(Fo^2^)+(0.0624P)^2^+0.7047P] where P=(Fo^2^+2Fc^2^)/3'
_refine_ls_weighting_scheme calc
_refine_ls_wR_factor_gt 0.1150
_refine_ls_wR_factor_ref 0.1175
_reflns_Friedel_coverage 0.000
_reflns_number_gt 4169
_reflns_number_total 4555
_reflns_threshold_expression 'I > 2\s(I)'
_cod_data_source_file d0ob02544e2.cif
_cod_data_source_block tsuda1
_cod_depositor_comments 'Adding full bibliography for 7157845.cif.'
_cod_database_code 7157845
_shelx_shelxl_version_number 2018/3
_shelx_space_group_comment
;
The symmetry employed for this shelxl refinement is uniquely defined
by the following loop, which should always be used as a source of
symmetry information in preference to the above space-group names.
They are only intended as comments.
;
_shelx_estimated_absorpt_t_max 0.812
_shelx_estimated_absorpt_t_min 0.760
_diffrn_oxdiff_digest_frames
;
015bf584c7d866277c684d377a7df9357400075089b
;
_reflns_odcompleteness_completeness 99.88
_reflns_odcompleteness_iscentric 1
_reflns_odcompleteness_theta 66.97
_olex2_refinement_description
;
1. Fixed Uiso
 At 1.2 times of:
  All C(H) groups, All N(H) groups
 At 1.5 times of:
  All C(H,H,H) groups
2.a Riding coordinates:
 N10(H10)
2.b Aromatic/amide H refined with riding coordinates:
 C6(H6), C2(H2), C17(H17), C5(H5), C15(H15), C3(H3), C16(H16), C13(H13),
 C25(H25), C14(H14)
2.c Idealised Me refined as rotating group:
 C28(H28A,H28B,H28C), C29(H29A,H29B,H29C), C11(H11A,H11B,H11C), C30(H30A,H30B,
 H30C), C26(H26A,H26B,H26C)
;
_olex2_submission_special_instructions 'No special instructions were received'
_oxdiff_exptl_absorpt_empirical_details
;
Empirical correction (ABSPACK) includes:
- Absorption correction using spherical harmonics
- Frame scaling
;
_oxdiff_exptl_absorpt_empirical_full_max 1.389
_oxdiff_exptl_absorpt_empirical_full_min 0.783

loop_
_space_group_symop_operation_xyz
'x, y, z'
'-x, -y, -z'

loop_
_atom_site_label
_atom_site_type_symbol
_atom_site_fract_x
_atom_site_fract_y
_atom_site_fract_z
_atom_site_U_iso_or_equiv
_atom_site_adp_type
_atom_site_occupancy
_atom_site_site_symmetry_order
_atom_site_calc_flag
_atom_site_refinement_flags_posn
_atom_site_refinement_flags_adp
_atom_site_refinement_flags_occupancy
_atom_site_disorder_assembly
_atom_site_disorder_group
S1 S 0.94629(4) 0.81115(4) 0.30827(4) 0.02242(13) Uani 1 1 d . . . . .
Si1 Si 0.37634(5) 0.55161(5) 0.23797(4) 0.02390(14) Uani 1 1 d . . . . .
O8 O 1.07711(13) 0.89794(14) 0.40387(11) 0.0276(3) Uani 1 1 d . . . . .
O9 O 0.94046(13) 0.76605(14) 0.18356(11) 0.0274(3) Uani 1 1 d . . . . .
O10 O 0.48352(13) 0.79166(14) 0.14583(11) 0.0270(3) Uani 1 1 d . . . . .
N10 N 0.84088(15) 0.91344(16) 0.33585(13) 0.0229(3) Uani 1 1 d . . . . .
H10 H 0.829323 0.929594 0.405598 0.027 Uiso 1 1 d R . . . .
N22 N 0.54903(16) 0.86980(17) 0.08964(14) 0.0269(3) Uani 1 1 d . . . . .
C20 C 0.58181(18) 0.79802(19) 0.24038(15) 0.0238(3) Uani 1 1 d . . . . .
C18 C 0.68387(18) 0.92005(19) 0.15090(15) 0.0235(3) Uani 1 1 d . . . . .
C1 C 0.88102(18) 0.65378(19) 0.32843(16) 0.0242(4) Uani 1 1 d . . . . .
C19 C 0.71021(18) 0.87726(18) 0.24785(15) 0.0223(3) Uani 1 1 d . . . . .
C12 C 0.78049(19) 1.00955(19) 0.11394(16) 0.0242(4) Uani 1 1 d . . . . .
C23 C 0.53152(18) 0.7247(2) 0.31097(16) 0.0250(4) Uani 1 1 d . . . . .
C6 C 0.8059(2) 0.5213(2) 0.22846(18) 0.0300(4) Uani 1 1 d . . . . .
H6 H 0.790974 0.513604 0.148349 0.036 Uiso 1 1 calc R . . . .
C2 C 0.9051(2) 0.6659(2) 0.44646(17) 0.0290(4) Uani 1 1 d . . . . .
H2 H 0.957721 0.756903 0.514448 0.035 Uiso 1 1 calc R . . . .
C17 C 0.9197(2) 1.0850(2) 0.18470(18) 0.0322(4) Uani 1 1 d . . . . .
H17 H 0.956016 1.077420 0.257803 0.039 Uiso 1 1 calc R . . . .
C4 C 0.7743(2) 0.4093(2) 0.3643(2) 0.0329(4) Uani 1 1 d . . . . .
C5 C 0.7526(2) 0.3996(2) 0.24707(19) 0.0339(4) Uani 1 1 d . . . . .
H5 H 0.700705 0.308469 0.178923 0.041 Uiso 1 1 calc R . . . .
C24 C 0.5968(2) 0.7826(2) 0.42887(18) 0.0320(4) Uani 1 1 d . . . . .
C15 C 0.9554(2) 1.1846(2) 0.04335(18) 0.0345(4) Uani 1 1 d . . . . .
H15 H 1.015273 1.243276 0.019158 0.041 Uiso 1 1 calc R . . . .
C28 C 0.4034(2) 0.4507(2) 0.33301(19) 0.0338(4) Uani 1 1 d . . . . .
H28A H 0.498007 0.439566 0.344080 0.051 Uiso 1 1 calc GR . . . .
H28B H 0.333431 0.353536 0.292307 0.051 Uiso 1 1 calc GR . . . .
H28C H 0.392824 0.506163 0.412577 0.051 Uiso 1 1 calc GR . . . .
C3 C 0.8513(2) 0.5437(2) 0.46328(19) 0.0330(4) Uani 1 1 d . . . . .
H3 H 0.867166 0.551544 0.543484 0.040 Uiso 1 1 calc R . . . .
C16 C 1.0059(2) 1.1715(2) 0.14904(19) 0.0363(4) Uani 1 1 d . . . . .
H16 H 1.100908 1.222250 0.197998 0.044 Uiso 1 1 calc R . . . .
C13 C 0.7297(2) 1.0241(2) 0.00776(18) 0.0345(4) Uani 1 1 d . . . . .
H13 H 0.634746 0.973763 -0.041420 0.041 Uiso 1 1 calc R . . . .
C29 C 0.3756(2) 0.4378(2) 0.08107(18) 0.0350(4) Uani 1 1 d . . . . .
H29A H 0.375368 0.496489 0.035119 0.053 Uiso 1 1 calc GR . . . .
H29B H 0.291345 0.352366 0.040599 0.053 Uiso 1 1 calc GR . . . .
H29C H 0.459634 0.404434 0.084786 0.053 Uiso 1 1 calc GR . . . .
C11 C 0.7153(3) 0.2777(2) 0.3843(2) 0.0436(5) Uani 1 1 d . . . . .
H11A H 0.650068 0.299241 0.431766 0.065 Uiso 1 1 calc GR . . . .
H11B H 0.792282 0.255429 0.428634 0.065 Uiso 1 1 calc GR . . . .
H11C H 0.665224 0.193011 0.305466 0.065 Uiso 1 1 calc GR . . . .
C25 C 0.6561(2) 0.8387(2) 0.54614(18) 0.0349(4) Uani 1 1 d . . . . .
H25 H 0.730559 0.805704 0.575401 0.042 Uiso 1 1 calc R . . . .
C14 C 0.8168(2) 1.1114(2) -0.02675(19) 0.0398(5) Uani 1 1 d . . . . .
H14 H 0.780740 1.120757 -0.099039 0.048 Uiso 1 1 calc R . . . .
C30 C 0.2112(2) 0.6045(2) 0.2363(2) 0.0363(4) Uani 1 1 d . . . . .
H30A H 0.218421 0.673011 0.318817 0.054 Uiso 1 1 calc GR . . . .
H30B H 0.131510 0.516518 0.207378 0.054 Uiso 1 1 calc GR . . . .
H30C H 0.196737 0.651881 0.181924 0.054 Uiso 1 1 calc GR . . . .
C26 C 0.6129(3) 0.9526(3) 0.6374(2) 0.0447(5) Uani 1 1 d . . . . .
H26A H 0.526105 0.964280 0.596267 0.067 Uiso 1 1 calc GR . . . .
H26B H 0.687591 1.046486 0.675790 0.067 Uiso 1 1 calc GR . . . .
H26C H 0.596935 0.921338 0.699810 0.067 Uiso 1 1 calc GR . . . .

loop_
_atom_site_aniso_label
_atom_site_aniso_U_11
_atom_site_aniso_U_22
_atom_site_aniso_U_33
_atom_site_aniso_U_23
_atom_site_aniso_U_13
_atom_site_aniso_U_12
S1 0.0196(2) 0.0243(2) 0.0196(2) 0.00711(17) 0.00568(16) 0.00376(16)
Si1 0.0195(2) 0.0240(2) 0.0235(2) 0.00747(19) 0.00638(18) 0.00282(19)
O8 0.0198(6) 0.0302(7) 0.0248(6) 0.0074(5) 0.0044(5) 0.0022(5)
O9 0.0279(7) 0.0312(7) 0.0210(6) 0.0087(5) 0.0094(5) 0.0077(5)
O10 0.0205(6) 0.0311(7) 0.0272(6) 0.0131(5) 0.0060(5) 0.0037(5)
N10 0.0223(7) 0.0242(7) 0.0180(7) 0.0071(6) 0.0055(6) 0.0035(6)
N22 0.0251(8) 0.0290(8) 0.0263(8) 0.0134(6) 0.0071(6) 0.0052(6)
C20 0.0225(8) 0.0227(8) 0.0217(8) 0.0063(7) 0.0065(7) 0.0049(7)
C18 0.0236(8) 0.0218(8) 0.0219(8) 0.0067(7) 0.0064(7) 0.0066(7)
C1 0.0205(8) 0.0252(9) 0.0258(9) 0.0097(7) 0.0073(7) 0.0071(7)
C19 0.0217(8) 0.0200(8) 0.0207(8) 0.0053(6) 0.0059(7) 0.0045(6)
C12 0.0266(9) 0.0223(8) 0.0226(8) 0.0086(7) 0.0083(7) 0.0067(7)
C23 0.0210(8) 0.0262(9) 0.0237(8) 0.0080(7) 0.0079(7) 0.0034(7)
C6 0.0286(9) 0.0279(9) 0.0283(9) 0.0082(8) 0.0072(7) 0.0076(8)
C2 0.0289(9) 0.0302(9) 0.0265(9) 0.0109(8) 0.0092(7) 0.0080(8)
C17 0.0304(10) 0.0339(10) 0.0293(9) 0.0167(8) 0.0051(8) 0.0014(8)
C4 0.0323(10) 0.0300(10) 0.0457(11) 0.0183(9) 0.0219(9) 0.0149(8)
C5 0.0325(10) 0.0253(9) 0.0388(11) 0.0084(8) 0.0130(9) 0.0071(8)
C24 0.0293(10) 0.0299(9) 0.0315(10) 0.0118(8) 0.0109(8) -0.0009(8)
C15 0.0395(11) 0.0321(10) 0.0315(10) 0.0152(8) 0.0146(9) 0.0030(9)
C28 0.0286(10) 0.0346(10) 0.0357(10) 0.0169(9) 0.0079(8) 0.0029(8)
C3 0.0368(10) 0.0358(10) 0.0349(10) 0.0185(9) 0.0178(9) 0.0148(9)
C16 0.0296(10) 0.0376(11) 0.0350(10) 0.0171(9) 0.0054(8) -0.0021(8)
C13 0.0325(10) 0.0384(11) 0.0286(10) 0.0171(8) 0.0034(8) 0.0031(9)
C29 0.0310(10) 0.0338(10) 0.0275(9) 0.0051(8) 0.0068(8) 0.0018(8)
C11 0.0484(13) 0.0340(11) 0.0625(15) 0.0258(11) 0.0315(12) 0.0168(10)
C25 0.0336(10) 0.0343(10) 0.0301(10) 0.0118(8) 0.0092(8) 0.0009(8)
C14 0.0456(12) 0.0443(12) 0.0286(10) 0.0214(9) 0.0077(9) 0.0037(10)
C30 0.0242(9) 0.0326(10) 0.0467(12) 0.0124(9) 0.0108(9) 0.0070(8)
C26 0.0511(13) 0.0371(11) 0.0338(11) 0.0078(9) 0.0166(10) -0.0005(10)

loop_
_atom_type_symbol
_atom_type_description
_atom_type_scat_dispersion_real
_atom_type_scat_dispersion_imag
_atom_type_scat_source
C C 0.0181 0.0091 'International Tables Vol C Tables 4.2.6.8 and 6.1.1.4'
H H 0.0000 0.0000 'International Tables Vol C Tables 4.2.6.8 and 6.1.1.4'
N N 0.0311 0.0180 'International Tables Vol C Tables 4.2.6.8 and 6.1.1.4'
O O 0.0492 0.0322 'International Tables Vol C Tables 4.2.6.8 and 6.1.1.4'
S S 0.3331 0.5567 'International Tables Vol C Tables 4.2.6.8 and 6.1.1.4'
Si Si 0.2541 0.3302 'International Tables Vol C Tables 4.2.6.8 and 6.1.1.4'

loop_
_geom_angle_atom_site_label_1
_geom_angle_atom_site_label_2
_geom_angle_atom_site_label_3
_geom_angle
_geom_angle_site_symmetry_1
_geom_angle_site_symmetry_3
_geom_angle_publ_flag
O8 S1 N10 104.35(8) . . ?
O8 S1 C1 107.52(8) . . ?
O9 S1 O8 120.38(8) . . ?
O9 S1 N10 107.38(8) . . ?
O9 S1 C1 108.58(8) . . ?
N10 S1 C1 108.05(8) . . ?
C28 Si1 C23 106.46(9) . . ?
C29 Si1 C23 109.17(8) . . ?
C29 Si1 C28 109.87(10) . . ?
C29 Si1 C30 111.07(10) . . ?
C30 Si1 C23 108.90(9) . . ?
C30 Si1 C28 111.23(10) . . ?
C20 O10 N22 109.30(13) . . ?
S1 N10 H10 110.3 . . ?
C19 N10 S1 120.71(12) . . ?
C19 N10 H10 110.3 . . ?
C18 N22 O10 106.08(13) . . ?
O10 C20 C19 108.69(15) . . ?
O10 C20 C23 116.64(15) . . ?
C19 C20 C23 134.67(17) . . ?
N22 C18 C19 110.49(15) . . ?
N22 C18 C12 118.60(15) . . ?
C19 C18 C12 130.90(16) . . ?
C6 C1 S1 120.22(14) . . ?
C6 C1 C2 120.97(17) . . ?
C2 C1 S1 118.80(14) . . ?
N10 C19 C18 127.46(15) . . ?
C20 C19 N10 127.07(16) . . ?
C20 C19 C18 105.44(15) . . ?
C17 C12 C18 121.94(16) . . ?
C17 C12 C13 118.54(17) . . ?
C13 C12 C18 119.46(17) . . ?
C20 C23 Si1 122.06(13) . . ?
C24 C23 Si1 119.63(14) . . ?
C24 C23 C20 118.31(16) . . ?
C1 C6 H6 120.5 . . ?
C1 C6 C5 119.04(18) . . ?
C5 C6 H6 120.5 . . ?
C1 C2 H2 120.4 . . ?
C3 C2 C1 119.21(18) . . ?
C3 C2 H2 120.4 . . ?
C12 C17 H17 119.8 . . ?
C16 C17 C12 120.32(18) . . ?
C16 C17 H17 119.8 . . ?
C5 C4 C11 121.0(2) . . ?
C3 C4 C5 118.71(18) . . ?
C3 C4 C11 120.3(2) . . ?
C6 C5 C4 121.05(19) . . ?
C6 C5 H5 119.5 . . ?
C4 C5 H5 119.5 . . ?
C25 C24 C23 177.6(2) . . ?
C16 C15 H15 120.4 . . ?
C16 C15 C14 119.14(18) . . ?
C14 C15 H15 120.4 . . ?
Si1 C28 H28A 109.5 . . ?
Si1 C28 H28B 109.5 . . ?
Si1 C28 H28C 109.5 . . ?
H28A C28 H28B 109.5 . . ?
H28A C28 H28C 109.5 . . ?
H28B C28 H28C 109.5 . . ?
C2 C3 C4 121.02(19) . . ?
C2 C3 H3 119.5 . . ?
C4 C3 H3 119.5 . . ?
C17 C16 H16 119.5 . . ?
C15 C16 C17 120.91(19) . . ?
C15 C16 H16 119.5 . . ?
C12 C13 H13 119.7 . . ?
C14 C13 C12 120.63(19) . . ?
C14 C13 H13 119.7 . . ?
Si1 C29 H29A 109.5 . . ?
Si1 C29 H29B 109.5 . . ?
Si1 C29 H29C 109.5 . . ?
H29A C29 H29B 109.5 . . ?
H29A C29 H29C 109.5 . . ?
H29B C29 H29C 109.5 . . ?
C4 C11 H11A 109.5 . . ?
C4 C11 H11B 109.5 . . ?
C4 C11 H11C 109.5 . . ?
H11A C11 H11B 109.5 . . ?
H11A C11 H11C 109.5 . . ?
H11B C11 H11C 109.5 . . ?
C24 C25 H25 118.2 . . ?
C24 C25 C26 123.5(2) . . ?
C26 C25 H25 118.2 . . ?
C15 C14 C13 120.45(19) . . ?
C15 C14 H14 119.8 . . ?
C13 C14 H14 119.8 . . ?
Si1 C30 H30A 109.5 . . ?
Si1 C30 H30B 109.5 . . ?
Si1 C30 H30C 109.5 . . ?
H30A C30 H30B 109.5 . . ?
H30A C30 H30C 109.5 . . ?
H30B C30 H30C 109.5 . . ?
C25 C26 H26A 109.5 . . ?
C25 C26 H26B 109.5 . . ?
C25 C26 H26C 109.5 . . ?
H26A C26 H26B 109.5 . . ?
H26A C26 H26C 109.5 . . ?
H26B C26 H26C 109.5 . . ?

loop_
_geom_bond_atom_site_label_1
_geom_bond_atom_site_label_2
_geom_bond_distance
_geom_bond_site_symmetry_2
_geom_bond_publ_flag
S1 O8 1.4407(13) . ?
S1 O9 1.4301(12) . ?
S1 N10 1.6403(15) . ?
S1 C1 1.7625(18) . ?
Si1 C23 1.8981(18) . ?
Si1 C28 1.865(2) . ?
Si1 C29 1.859(2) . ?
Si1 C30 1.863(2) . ?
O10 N22 1.4159(19) . ?
O10 C20 1.352(2) . ?
N10 H10 0.8600 . ?
N10 C19 1.418(2) . ?
N22 C18 1.316(2) . ?
C20 C19 1.367(2) . ?
C20 C23 1.469(2) . ?
C18 C19 1.432(2) . ?
C18 C12 1.482(2) . ?
C1 C6 1.385(3) . ?
C1 C2 1.395(3) . ?
C12 C17 1.391(3) . ?
C12 C13 1.395(3) . ?
C23 C24 1.320(3) . ?
C6 H6 0.9500 . ?
C6 C5 1.392(3) . ?
C2 H2 0.9500 . ?
C2 C3 1.384(3) . ?
C17 H17 0.9500 . ?
C17 C16 1.388(3) . ?
C4 C5 1.396(3) . ?
C4 C3 1.395(3) . ?
C4 C11 1.507(3) . ?
C5 H5 0.9500 . ?
C24 C25 1.304(3) . ?
C15 H15 0.9500 . ?
C15 C16 1.381(3) . ?
C15 C14 1.382(3) . ?
C28 H28A 0.9800 . ?
C28 H28B 0.9800 . ?
C28 H28C 0.9800 . ?
C3 H3 0.9500 . ?
C16 H16 0.9500 . ?
C13 H13 0.9500 . ?
C13 C14 1.389(3) . ?
C29 H29A 0.9800 . ?
C29 H29B 0.9800 . ?
C29 H29C 0.9800 . ?
C11 H11A 0.9800 . ?
C11 H11B 0.9800 . ?
C11 H11C 0.9800 . ?
C25 H25 0.9500 . ?
C25 C26 1.502(3) . ?
C14 H14 0.9500 . ?
C30 H30A 0.9800 . ?
C30 H30B 0.9800 . ?
C30 H30C 0.9800 . ?
C26 H26A 0.9800 . ?
C26 H26B 0.9800 . ?
C26 H26C 0.9800 . ?

loop_
_geom_torsion_atom_site_label_1
_geom_torsion_atom_site_label_2
_geom_torsion_atom_site_label_3
_geom_torsion_atom_site_label_4
_geom_torsion
_geom_torsion_site_symmetry_1
_geom_torsion_site_symmetry_2
_geom_torsion_site_symmetry_3
_geom_torsion_site_symmetry_4
_geom_torsion_publ_flag
S1 N10 C19 C20 94.88(19) . . . . ?
S1 N10 C19 C18 -87.5(2) . . . . ?
S1 C1 C6 C5 -178.46(14) . . . . ?
S1 C1 C2 C3 178.47(14) . . . . ?
O8 S1 N10 C19 167.77(13) . . . . ?
O8 S1 C1 C6 -146.66(15) . . . . ?
O8 S1 C1 C2 34.06(16) . . . . ?
O9 S1 N10 C19 38.93(15) . . . . ?
O9 S1 C1 C6 -14.93(17) . . . . ?
O9 S1 C1 C2 165.79(14) . . . . ?
O10 N22 C18 C19 -0.16(19) . . . . ?
O10 N22 C18 C12 -179.04(14) . . . . ?
O10 C20 C19 N10 178.25(15) . . . . ?
O10 C20 C19 C18 0.21(19) . . . . ?
O10 C20 C23 Si1 33.2(2) . . . . ?
O10 C20 C23 C24 -146.42(18) . . . . ?
N10 S1 C1 C6 101.23(15) . . . . ?
N10 S1 C1 C2 -78.04(16) . . . . ?
N22 O10 C20 C19 -0.32(18) . . . . ?
N22 O10 C20 C23 178.83(14) . . . . ?
N22 C18 C19 N10 -178.05(16) . . . . ?
N22 C18 C19 C20 0.0(2) . . . . ?
N22 C18 C12 C17 169.95(17) . . . . ?
N22 C18 C12 C13 -7.4(3) . . . . ?
C20 O10 N22 C18 0.30(18) . . . . ?
C18 C12 C17 C16 -177.99(18) . . . . ?
C18 C12 C13 C14 177.78(19) . . . . ?
C1 S1 N10 C19 -78.01(14) . . . . ?
C1 C6 C5 C4 -0.2(3) . . . . ?
C1 C2 C3 C4 0.2(3) . . . . ?
C19 C20 C23 Si1 -147.93(17) . . . . ?
C19 C20 C23 C24 32.5(3) . . . . ?
C19 C18 C12 C17 -8.7(3) . . . . ?
C19 C18 C12 C13 174.03(18) . . . . ?
C12 C18 C19 N10 0.6(3) . . . . ?
C12 C18 C19 C20 178.67(17) . . . . ?
C12 C17 C16 C15 0.2(3) . . . . ?
C12 C13 C14 C15 0.4(3) . . . . ?
C23 C20 C19 N10 -0.7(3) . . . . ?
C23 C20 C19 C18 -178.72(18) . . . . ?
C6 C1 C2 C3 -0.8(3) . . . . ?
C2 C1 C6 C5 0.8(3) . . . . ?
C17 C12 C13 C14 0.4(3) . . . . ?
C5 C4 C3 C2 0.3(3) . . . . ?
C28 Si1 C23 C20 152.99(14) . . . . ?
C28 Si1 C23 C24 -27.39(18) . . . . ?
C3 C4 C5 C6 -0.3(3) . . . . ?
C16 C15 C14 C13 -0.8(3) . . . . ?
C13 C12 C17 C16 -0.7(3) . . . . ?
C29 Si1 C23 C20 34.43(17) . . . . ?
C29 Si1 C23 C24 -145.95(17) . . . . ?
C11 C4 C5 C6 179.39(18) . . . . ?
C11 C4 C3 C2 -179.39(18) . . . . ?
C14 C15 C16 C17 0.6(3) . . . . ?
C30 Si1 C23 C20 -86.99(16) . . . . ?
C30 Si1 C23 C24 92.63(18) . . . . ?
